data_2019204
loop_
_publ_author_name
'Wegner, Wojciech'
'Jaro\'n, Tomasz'
'Grochala, Wojciech'

_publ_section_title
;
 <i>M</i>Yb(BH~4~)~4~ (<i>M</i> = K, Na) from laboratory X-ray powder data
;
_journal_coeditor_code CU3040
_journal_issue 11
_journal_name_full 'Acta Crystallographica Section C'
_journal_page_first 1289
_journal_page_last 1291
_journal_paper_doi 10.1107/S0108270113027145
_journal_volume 69
_journal_year 2013
_chemical_formula_iupac 'Na Yb (B H4)4'
_chemical_formula_moiety 'B4 H16 Yb, Na'
_chemical_formula_sum 'B4 H16 Na Yb'
_chemical_formula_weight 255.4
_chemical_name_systematic
;
Sodium ytterbium tetraborohydride
;
_space_group_IT_number 63
_symmetry_cell_setting orthorhombic
_symmetry_space_group_name_Hall '-C 2c 2'
_symmetry_space_group_name_H-M 'C m c m'
_cell_angle_alpha 90
_cell_angle_beta 90
_cell_angle_gamma 90
_cell_formula_units_Z 4
_cell_length_a 8.438(4)
_cell_length_b 12.057(6)
_cell_length_c 9.057(4)
_cell_measurement_temperature 293
_cell_volume 921.4(8)
_computing_cell_refinement 'JANA2006 (Pet\<r\'i\<cek <i>et al.</i>, 2006)'
_computing_data_collection 'DIFFRACplus (Bruker, 2006)'
_computing_data_reduction 'DIFFRACplus (Bruker, 2006)'
_computing_molecular_graphics 'VESTA (Momma & Izumi, 2011)'
_computing_publication_material 'publCIF (Westrip, 2010)'
_computing_structure_refinement 'JANA2006 (Pet\<r\'i\<cek <i>et al.</i>, 2006)'
_computing_structure_solution 'JANA2006 (Pet\<r\'i\<cek <i>et al.</i>, 2006)'
_diffrn_ambient_temperature 293
_diffrn_measurement_device_type 'Bruker D8 Discover'
_diffrn_radiation_type 'Cu K\a'
_diffrn_radiation_wavelength 1.5418
_exptl_absorpt_coefficient_mu 18.369
_exptl_crystal_density_diffrn 1.8404
_exptl_crystal_F_000 80
_pd_char_colour green
_pd_meas_2theta_range_inc 0.027
_pd_meas_2theta_range_max 109.983
_pd_meas_2theta_range_min 10.000
_pd_meas_number_of_points 3760
_pd_meas_scan_method cont
_pd_proc_2theta_range_inc 0.027
_pd_proc_2theta_range_max 109.983
_pd_proc_2theta_range_min 10
_pd_proc_ls_background_function '30 Legendre polynomials'
_pd_proc_ls_pref_orient_corr none
_pd_proc_ls_profile_function pseudo-Voigt
_pd_proc_ls_prof_R_factor 0.0067
_pd_proc_ls_prof_wR_expected 0.0044
_pd_proc_ls_prof_wR_factor 0.0099
_pd_spec_mounting 'quartz capillary'
_pd_spec_mount_mode transmission
_pd_spec_shape cylinder
_pd_spec_size_axial 18
_pd_spec_size_equat 0.3
_refine_diff_density_max 0.29
_refine_diff_density_min -0.25
_refine_ls_goodness_of_fit_all 2.25
_refine_ls_hydrogen_treatment refall
_refine_ls_number_constraints 7
_refine_ls_number_parameters 71
_refine_ls_number_restraints 23
_refine_ls_R_factor_all 0.0156
_refine_ls_R_factor_gt 0.0156
_refine_ls_shift/su_max 0.0500
_refine_ls_shift/su_mean 0.0070
_refine_ls_weighting_details 'w = 1/[\s^2^(I)+0.0016I^2^]'
_refine_ls_weighting_scheme sigma
_refine_ls_wR_factor_all 0.0190
_refine_ls_wR_factor_gt 0.0190
_cod_data_source_file cu3040.cif
_cod_data_source_block II
_cod_original_cell_volume 921.5(7)
_cod_database_code 2019204

loop_
_symmetry_equiv_pos_site_id
_symmetry_equiv_pos_as_xyz
1 x,y,z
2 -x,-y,z+1/2
3 -x,y,-z+1/2
4 x,-y,-z
5 -x,-y,-z
6 x,y,-z+1/2
7 x,-y,z+1/2
8 -x,y,z
9 x+1/2,y+1/2,z
10 -x+1/2,-y+1/2,z+1/2
11 -x+1/2,y+1/2,-z+1/2
12 x+1/2,-y+1/2,-z
13 -x+1/2,-y+1/2,-z
14 x+1/2,y+1/2,-z+1/2
15 x+1/2,-y+1/2,z+1/2
16 -x+1/2,y+1/2,z

loop_
_atom_site_type_symbol
_atom_site_label
_atom_site_fract_x
_atom_site_fract_y
_atom_site_fract_z
_atom_site_U_iso_or_equiv
_atom_site_adp_type
_atom_site_calc_flag
_atom_site_occupancy
_atom_site_symmetry_multiplicity
Na Na1 0 0 0.5 0.116(12) Uiso d 1 4
Yb Yb1 0.5 0.1430(3) 0.75 0.042(2) Uiso d 1 4
B B1 0.5 0.263(2) 0.963(3) 0.049(12) Uiso d 1 8
H H1 0.5 0.320(5) 0.064(6) 0.058(15) Uiso d 1 8
H H2 0.5 0.172(3) 1.002(7) 0.058(15) Uiso d 1 8
H H3 0.6113(2) 0.280(4) 0.893(4) 0.058(15) Uiso d 1 16
B B2 0.739(3) 0.041(2) 0.75 0.049(12) Uiso d 1 8
H H4 0.866(5) 0.006(8) 0.75 0.058(15) Uiso d 1 8
H H5 0.744(12) 0.136(2) 0.75 0.058(15) Uiso d 1 8
H H6 0.673(5) 0.011(4) 0.85368(19) 0.058(15) Uiso d 1 16

loop_
_atom_type_symbol
_atom_type_scat_dispersion_real
_atom_type_scat_dispersion_imag
_atom_type_scat_source
B 0.0090 0.0039 'International Tables Vol C tables 4.2.6.8 and 6.1.1.1'
H 0.0000 0.0000 'International Tables Vol C tables 4.2.6.8 and 6.1.1.1'
Na 0.1353 0.1239 'International Tables Vol C tables 4.2.6.8 and 6.1.1.1'
Yb -7.2108 4.4329 'International Tables Vol C tables 4.2.6.8 and 6.1.1.1'

loop_
_geom_angle_atom_site_label_1
_geom_angle_atom_site_label_2
_geom_angle_atom_site_label_3
_geom_angle_site_symmetry_1
_geom_angle_site_symmetry_3
_geom_angle
_geom_angle_publ_flag
H1 B1 H2 1_556 . 109(5) n
H1 B1 H3 1_556 . 110(3) n
H1 B1 H3 1_556 8_655 110(3) n
H2 B1 H3 . . 110(3) n
H2 B1 H3 . 8_655 110(3) n
H3 B1 H3 . 8_655 109(3) n
H4 B2 H5 . . 109(7) n
H4 B2 H6 . . 110(3) n
H4 B2 H6 . 6_556 110(3) n
H5 B2 H6 . . 109(4) n
H5 B2 H6 . 6_556 109(4) n
H6 B2 H6 . 6_556 110(3) n

loop_
_geom_bond_atom_site_label_1
_geom_bond_atom_site_label_2
_geom_bond_site_symmetry_2
_geom_bond_distance
_geom_bond_publ_flag
B1 H1 1_556 1.14(6) n
B1 H2 . 1.15(5) n
B1 H3 . 1.15(3) n
B1 H3 8_655 1.15(3) n
B2 H4 . 1.15(6) n
B2 H5 . 1.15(4) n
B2 H6 . 1.15(3) n
B2 H6 6_556 1.15(3) n
